data_7008319
loop_
_publ_author_name
'Cui, Chunming'
'Shafir, Alexandr'
'Schmidt, Joseph A. R.'
'Oliver, Allen G.'
'Arnold, John'

_publ_section_title
;
 Synthesis and characterization of mono beta-diketiminatosamarium
 amides and hydrocarbyls.
;
_journal_issue 8
_journal_name_full 'Dalton transactions (Cambridge, England : 2003)'
_journal_page_first 1387
_journal_page_last 1393
_journal_paper_doi 10.1039/b501437a
_journal_year 2005
_chemical_formula_moiety '(C41 H75 N4 Si4 Sm), 0.5(C7 H8)'
_chemical_formula_sum 'C44.5 H79 N4 Si4 Sm'
_chemical_formula_weight 932.83
_chemical_name_systematic
;
?
;
_space_group_IT_number 2
_symmetry_cell_setting triclinic
_symmetry_space_group_name_Hall '-P 1'
_symmetry_space_group_name_H-M 'P -1'
_atom_sites_solution_hydrogens geom
_atom_sites_solution_primary direct
_atom_sites_solution_secondary difmap
_audit_creation_method SHELXL-97
_cell_angle_alpha 75.55(3)
_cell_angle_beta 79.49(3)
_cell_angle_gamma 68.51(3)
_cell_formula_units_Z 2
_cell_length_a 11.686(2)
_cell_length_b 11.708(2)
_cell_length_c 20.510(4)
_cell_measurement_reflns_used 8192
_cell_measurement_temperature 173(2)
_cell_measurement_theta_max 23.04
_cell_measurement_theta_min 1.91
_cell_volume 2515.6(10)
_computing_cell_refinement 'Bruker SAINT v5.10'
_computing_data_collection 'Bruker SMART v5.052'
_computing_data_reduction 'Bruker SAINT v5.10'
_computing_molecular_graphics SHELXTL-XP
_computing_structure_refinement 'SHELXL-97 (Sheldrick, 1997)'
_computing_structure_solution 'SHELXS-97 (Sheldrick, 1990)'
_diffrn_ambient_temperature 173(2)
_diffrn_measured_fraction_theta_full 0.862
_diffrn_measured_fraction_theta_max 0.862
_diffrn_measurement_device_type 'Bruker SMART 1000'
_diffrn_measurement_method /w\2/q-scans
_diffrn_radiation_monochromator graphite
_diffrn_radiation_source 'fine-focus sealed tube'
_diffrn_radiation_type MoK\a
_diffrn_radiation_wavelength 0.71073
_diffrn_reflns_av_R_equivalents 0.0375
_diffrn_reflns_av_sigmaI/netI 0.0443
_diffrn_reflns_limit_h_max 13
_diffrn_reflns_limit_h_min -13
_diffrn_reflns_limit_k_max 13
_diffrn_reflns_limit_k_min -12
_diffrn_reflns_limit_l_max 24
_diffrn_reflns_limit_l_min -20
_diffrn_reflns_number 12827
_diffrn_reflns_theta_full 25.55
_diffrn_reflns_theta_max 25.55
_diffrn_reflns_theta_min 1.91
_diffrn_standards_decay_% 0
_diffrn_standards_interval_count 0
_diffrn_standards_interval_time 0
_diffrn_standards_number 0
_exptl_absorpt_coefficient_mu 1.294
_exptl_absorpt_correction_T_max 0.8602
_exptl_absorpt_correction_T_min 0.6673
_exptl_absorpt_correction_type empirical
_exptl_absorpt_process_details 'Blessing, 1995'
_exptl_crystal_colour yellow
_exptl_crystal_density_diffrn 1.232
_exptl_crystal_density_method 'not measured'
_exptl_crystal_description block
_exptl_crystal_F_000 984
_exptl_crystal_size_max 0.34
_exptl_crystal_size_mid 0.23
_exptl_crystal_size_min 0.12
_refine_diff_density_max 1.451
_refine_diff_density_min -2.273
_refine_diff_density_rms 0.120
_refine_ls_extinction_method none
_refine_ls_goodness_of_fit_ref 0.998
_refine_ls_hydrogen_treatment constr
_refine_ls_matrix_type full
_refine_ls_number_parameters 493
_refine_ls_number_reflns 8108
_refine_ls_number_restraints 0
_refine_ls_restrained_S_all 0.998
_refine_ls_R_factor_all 0.0492
_refine_ls_R_factor_gt 0.0417
_refine_ls_shift/su_max 0.001
_refine_ls_shift/su_mean 0.000
_refine_ls_structure_factor_coef Fsqd
_refine_ls_weighting_details 'calc w=1/[\s^2^(Fo^2^)+(0.0807P)^2^+0.0000P] where P=(Fo^2^+2Fc^2^)/3'
_refine_ls_weighting_scheme calc
_refine_ls_wR_factor_gt 0.1049
_refine_ls_wR_factor_ref 0.1083
_reflns_number_gt 7035
_reflns_number_total 8108
_reflns_threshold_expression >2sigma(I)
_cod_data_source_file b501437a.txt
_cod_data_source_block nacSmTMS2
_cod_original_cell_volume 2515.4(9)
_cod_original_formula_sum 'C44.50 H79 N4 Si4 Sm'
_cod_database_code 7008319

loop_
_symmetry_equiv_pos_as_xyz
'x, y, z'
'-x, -y, -z'

loop_
_atom_site_label
_atom_site_type_symbol
_atom_site_fract_x
_atom_site_fract_y
_atom_site_fract_z
_atom_site_U_iso_or_equiv
_atom_site_adp_type
_atom_site_occupancy
_atom_site_symmetry_multiplicity
_atom_site_calc_flag
_atom_site_refinement_flags
_atom_site_disorder_assembly
_atom_site_disorder_group
Sm1 Sm 0.689797(18) 0.235185(18) 0.741047(10) 0.01446(9) Uani 1 1 d . . .
Si1 Si 0.51959(11) 0.53414(11) 0.77249(6) 0.0214(3) Uani 1 1 d . . .
Si2 Si 0.37080(10) 0.42990(11) 0.71901(6) 0.0209(3) Uani 1 1 d . . .
Si3 Si 0.54307(11) 0.02116(11) 0.79668(6) 0.0218(3) Uani 1 1 d . . .
Si4 Si 0.65762(11) 0.02133(11) 0.65244(6) 0.0201(3) Uani 1 1 d . . .
N1 N 0.8606(3) 0.2932(3) 0.67316(16) 0.0154(7) Uani 1 1 d . . .
N2 N 0.8477(3) 0.1586(3) 0.82385(17) 0.0167(7) Uani 1 1 d . . .
N3 N 0.5139(3) 0.4124(3) 0.74059(17) 0.0172(7) Uani 1 1 d . . .
N4 N 0.6298(3) 0.0774(3) 0.72673(18) 0.0197(8) Uani 1 1 d . . .
C1 C 0.9973(4) 0.4215(4) 0.6532(2) 0.0279(10) Uani 1 1 d . . .
H1A H 1.0496 0.3814 0.6165 0.042 Uiso 1 1 calc R . .
H1B H 1.0484 0.4403 0.6792 0.042 Uiso 1 1 calc R . .
H1C H 0.9344 0.4994 0.6341 0.042 Uiso 1 1 calc R . .
C2 C 0.9344(4) 0.3336(4) 0.6995(2) 0.0194(9) Uani 1 1 d . . .
C3 C 0.9605(4) 0.2983(4) 0.7671(2) 0.0187(9) Uani 1 1 d . . .
H3A H 1.0037 0.3442 0.7784 0.022 Uiso 1 1 calc R . .
C4 C 0.9350(3) 0.2086(4) 0.8207(2) 0.0155(8) Uani 1 1 d . . .
C5 C 1.0164(4) 0.1700(4) 0.8777(2) 0.0238(10) Uani 1 1 d . . .
H5A H 1.0118 0.0909 0.9064 0.036 Uiso 1 1 calc R . .
H5B H 0.9879 0.2352 0.9048 0.036 Uiso 1 1 calc R . .
H5C H 1.1021 0.1591 0.8586 0.036 Uiso 1 1 calc R . .
C6 C 0.8857(4) 0.2994(4) 0.6006(2) 0.0179(9) Uani 1 1 d . . .
C7 C 0.8177(4) 0.4016(4) 0.5538(2) 0.0192(9) Uani 1 1 d . . .
C8 C 0.8442(4) 0.3971(4) 0.4852(2) 0.0244(10) Uani 1 1 d . . .
H8A H 0.7979 0.4646 0.4533 0.029 Uiso 1 1 calc R . .
C9 C 0.9357(4) 0.2973(4) 0.4623(2) 0.0252(10) Uani 1 1 d . . .
H9A H 0.9514 0.2961 0.4153 0.030 Uiso 1 1 calc R . .
C10 C 1.0041(4) 0.1992(4) 0.5081(2) 0.0219(9) Uani 1 1 d . . .
H10A H 1.0684 0.1317 0.4920 0.026 Uiso 1 1 calc R . .
C11 C 0.9813(4) 0.1969(4) 0.5772(2) 0.0182(9) Uani 1 1 d . . .
C12 C 0.7193(4) 0.5173(4) 0.5745(2) 0.0218(9) Uani 1 1 d . . .
H12A H 0.7177 0.5089 0.6244 0.026 Uiso 1 1 calc R . .
C13 C 0.5908(4) 0.5279(5) 0.5597(2) 0.0290(11) Uani 1 1 d . . .
H13A H 0.5703 0.4544 0.5858 0.043 Uiso 1 1 calc R . .
H13B H 0.5916 0.5323 0.5113 0.043 Uiso 1 1 calc R . .
H13C H 0.5289 0.6038 0.5726 0.043 Uiso 1 1 calc R . .
C14 C 0.7467(5) 0.6379(4) 0.5385(2) 0.0320(11) Uani 1 1 d . . .
H14A H 0.8308 0.6288 0.5450 0.048 Uiso 1 1 calc R . .
H14B H 0.6875 0.7088 0.5574 0.048 Uiso 1 1 calc R . .
H14C H 0.7391 0.6530 0.4900 0.048 Uiso 1 1 calc R . .
C15 C 1.0590(4) 0.0863(4) 0.6253(2) 0.0225(9) Uani 1 1 d . . .
H15A H 1.0142 0.0873 0.6717 0.027 Uiso 1 1 calc R . .
C16 C 1.0775(5) -0.0399(4) 0.6081(2) 0.0309(11) Uani 1 1 d . . .
H16A H 0.9968 -0.0456 0.6056 0.046 Uiso 1 1 calc R . .
H16B H 1.1201 -0.1082 0.6433 0.046 Uiso 1 1 calc R . .
H16C H 1.1273 -0.0466 0.5644 0.046 Uiso 1 1 calc R . .
C17 C 1.1854(4) 0.0969(5) 0.6275(3) 0.0417(13) Uani 1 1 d . . .
H17A H 1.1734 0.1727 0.6439 0.063 Uiso 1 1 calc R . .
H17B H 1.2294 0.1016 0.5819 0.063 Uiso 1 1 calc R . .
H17C H 1.2341 0.0233 0.6580 0.063 Uiso 1 1 calc R . .
C18 C 0.8395(4) 0.0587(4) 0.8816(2) 0.0174(9) Uani 1 1 d . . .
C19 C 0.8889(4) -0.0668(4) 0.8714(2) 0.0190(9) Uani 1 1 d . . .
C20 C 0.8732(4) -0.1612(4) 0.9252(2) 0.0238(10) Uani 1 1 d . . .
H20A H 0.9071 -0.2458 0.9197 0.029 Uiso 1 1 calc R . .
C21 C 0.8092(4) -0.1346(4) 0.9865(2) 0.0269(10) Uani 1 1 d . . .
H21A H 0.7963 -0.1999 1.0219 0.032 Uiso 1 1 calc R . .
C22 C 0.7645(4) -0.0130(4) 0.9959(2) 0.0239(10) Uani 1 1 d . . .
H22A H 0.7213 0.0047 1.0382 0.029 Uiso 1 1 calc R . .
C23 C 0.7811(4) 0.0849(4) 0.9445(2) 0.0198(9) Uani 1 1 d . . .
C24 C 0.9643(4) -0.0992(4) 0.8051(2) 0.0217(9) Uani 1 1 d . . .
H24A H 0.9204 -0.0359 0.7670 0.026 Uiso 1 1 calc R . .
C25 C 1.0950(4) -0.0914(4) 0.7990(2) 0.0260(10) Uani 1 1 d . . .
H25A H 1.0884 -0.0058 0.7997 0.039 Uiso 1 1 calc R . .
H25B H 1.1407 -0.1137 0.7563 0.039 Uiso 1 1 calc R . .
H25C H 1.1389 -0.1497 0.8370 0.039 Uiso 1 1 calc R . .
C26 C 0.9779(4) -0.2301(4) 0.7951(2) 0.0295(11) Uani 1 1 d . . .
H26A H 0.8959 -0.2380 0.8002 0.044 Uiso 1 1 calc R . .
H26B H 1.0280 -0.2945 0.8290 0.044 Uiso 1 1 calc R . .
H26C H 1.0184 -0.2408 0.7497 0.044 Uiso 1 1 calc R . .
C27 C 0.7367(4) 0.2157(4) 0.9617(2) 0.0239(10) Uani 1 1 d . . .
H27A H 0.7670 0.2720 0.9229 0.029 Uiso 1 1 calc R . .
C28 C 0.5963(4) 0.2724(5) 0.9719(3) 0.0347(12) Uani 1 1 d . . .
H28A H 0.5615 0.2797 0.9304 0.052 Uiso 1 1 calc R . .
H28B H 0.5731 0.3557 0.9824 0.052 Uiso 1 1 calc R . .
H28C H 0.5641 0.2184 1.0094 0.052 Uiso 1 1 calc R . .
C29 C 0.7933(5) 0.2110(5) 1.0251(2) 0.0328(11) Uani 1 1 d . . .
H29A H 0.7778 0.2966 1.0303 0.049 Uiso 1 1 calc R . .
H29B H 0.8826 0.1666 1.0200 0.049 Uiso 1 1 calc R . .
H29C H 0.7554 0.1670 1.0652 0.049 Uiso 1 1 calc R . .
C30 C 0.6725(4) 0.4895(4) 0.8055(3) 0.0311(11) Uani 1 1 d . . .
H30A H 0.7373 0.4866 0.7675 0.047 Uiso 1 1 calc R . .
H30B H 0.6907 0.4070 0.8356 0.047 Uiso 1 1 calc R . .
H30C H 0.6696 0.5517 0.8307 0.047 Uiso 1 1 calc R . .
C31 C 0.5053(5) 0.6847(4) 0.7104(3) 0.0328(11) Uani 1 1 d . . .
H31A H 0.5732 0.6707 0.6741 0.049 Uiso 1 1 calc R . .
H31B H 0.5090 0.7470 0.7334 0.049 Uiso 1 1 calc R . .
H31C H 0.4262 0.7154 0.6910 0.049 Uiso 1 1 calc R . .
C32 C 0.4001(5) 0.5746(5) 0.8457(3) 0.0368(12) Uani 1 1 d . . .
H32A H 0.3173 0.6024 0.8309 0.055 Uiso 1 1 calc R . .
H32B H 0.4099 0.6420 0.8621 0.055 Uiso 1 1 calc R . .
H32C H 0.4107 0.5006 0.8823 0.055 Uiso 1 1 calc R . .
C33 C 0.2764(4) 0.5954(4) 0.6814(3) 0.0327(11) Uani 1 1 d . . .
H33A H 0.3209 0.6254 0.6393 0.049 Uiso 1 1 calc R . .
H33B H 0.2628 0.6497 0.7136 0.049 Uiso 1 1 calc R . .
H33C H 0.1966 0.5969 0.6720 0.049 Uiso 1 1 calc R . .
C34 C 0.2666(4) 0.3821(5) 0.7945(2) 0.0350(12) Uani 1 1 d . . .
H34A H 0.3054 0.2936 0.8147 0.052 Uiso 1 1 calc R . .
H34B H 0.1869 0.3943 0.7799 0.052 Uiso 1 1 calc R . .
H34C H 0.2536 0.4335 0.8281 0.052 Uiso 1 1 calc R . .
C35 C 0.3826(4) 0.3362(4) 0.6551(2) 0.0233(10) Uani 1 1 d . . .
H35A H 0.4179 0.3724 0.6113 0.035 Uiso 1 1 calc R . .
H35B H 0.3001 0.3372 0.6507 0.035 Uiso 1 1 calc R . .
H35C H 0.4360 0.2496 0.6698 0.035 Uiso 1 1 calc R . .
C36 C 0.5278(4) 0.1123(5) 0.8635(2) 0.0295(11) Uani 1 1 d . . .
H36A H 0.4670 0.0946 0.9006 0.044 Uiso 1 1 calc R . .
H36B H 0.5005 0.2021 0.8437 0.044 Uiso 1 1 calc R . .
H36C H 0.6080 0.0876 0.8808 0.044 Uiso 1 1 calc R . .
C37 C 0.3818(4) 0.0379(5) 0.7832(2) 0.0286(10) Uani 1 1 d . . .
H37A H 0.3857 -0.0273 0.7599 0.043 Uiso 1 1 calc R . .
H37B H 0.3433 0.1206 0.7555 0.043 Uiso 1 1 calc R . .
H37C H 0.3325 0.0293 0.8270 0.043 Uiso 1 1 calc R . .
C38 C 0.6150(4) -0.1484(4) 0.8359(2) 0.0313(11) Uani 1 1 d . . .
H38A H 0.5580 -0.1734 0.8733 0.047 Uiso 1 1 calc R . .
H38B H 0.6924 -0.1609 0.8532 0.047 Uiso 1 1 calc R . .
H38C H 0.6320 -0.1997 0.8018 0.047 Uiso 1 1 calc R . .
C39 C 0.5214(4) 0.0065(4) 0.6233(2) 0.0277(10) Uani 1 1 d . . .
H39A H 0.4534 0.0869 0.6200 0.041 Uiso 1 1 calc R . .
H39B H 0.4947 -0.0581 0.6558 0.041 Uiso 1 1 calc R . .
H39C H 0.5449 -0.0169 0.5788 0.041 Uiso 1 1 calc R . .
C40 C 0.7791(4) -0.1381(4) 0.6583(2) 0.0295(11) Uani 1 1 d . . .
H40A H 0.8548 -0.1359 0.6712 0.044 Uiso 1 1 calc R . .
H40B H 0.7965 -0.1627 0.6142 0.044 Uiso 1 1 calc R . .
H40C H 0.7494 -0.1989 0.6924 0.044 Uiso 1 1 calc R . .
C41 C 0.7080(4) 0.1332(5) 0.5807(2) 0.0324(11) Uani 1 1 d . . .
H41A H 0.7852 0.1389 0.5894 0.049 Uiso 1 1 calc R . .
H41B H 0.6439 0.2162 0.5766 0.049 Uiso 1 1 calc R . .
H41C H 0.7212 0.1031 0.5385 0.049 Uiso 1 1 calc R . .
C51 C 0.8413(12) 0.5366(13) 0.0199(7) 0.057(3) Uiso 0.50 1 d P . .
C52 C 0.9291(6) 0.5278(6) 0.0479(3) 0.0541(16) Uiso 1 1 d . . .
C53 C 1.0023(12) 0.5204(12) 0.0762(6) 0.053(3) Uiso 0.50 1 d P . .
C54 C 1.1549(8) 0.4823(8) 0.0521(4) 0.082(2) Uiso 1 1 d . . .
C55 C 1.0636(12) 0.4950(12) 0.0204(7) 0.053(3) Uiso 0.50 1 d P . .

loop_
_atom_site_aniso_label
_atom_site_aniso_U_11
_atom_site_aniso_U_22
_atom_site_aniso_U_33
_atom_site_aniso_U_23
_atom_site_aniso_U_13
_atom_site_aniso_U_12
Sm1 0.01207(13) 0.01397(13) 0.01683(13) -0.00315(8) -0.00374(8) -0.00269(8)
Si1 0.0204(6) 0.0164(6) 0.0256(7) -0.0075(5) -0.0068(5) 0.0002(5)
Si2 0.0137(6) 0.0219(6) 0.0259(7) -0.0083(5) -0.0037(5) -0.0015(5)
Si3 0.0185(6) 0.0244(6) 0.0247(6) -0.0064(5) -0.0046(5) -0.0075(5)
Si4 0.0176(6) 0.0197(6) 0.0253(6) -0.0079(5) -0.0014(5) -0.0069(5)
N1 0.0135(17) 0.0163(17) 0.0150(17) -0.0030(14) -0.0042(14) -0.0022(14)
N2 0.0176(18) 0.0121(17) 0.0164(18) -0.0004(14) -0.0041(14) -0.0010(14)
N3 0.0147(17) 0.0153(17) 0.0184(18) -0.0032(14) -0.0038(14) -0.0006(14)
N4 0.0158(18) 0.0212(19) 0.0230(19) -0.0071(15) -0.0045(15) -0.0042(15)
C1 0.031(3) 0.033(3) 0.027(3) 0.000(2) -0.008(2) -0.019(2)
C2 0.018(2) 0.015(2) 0.025(2) -0.0049(17) -0.0043(18) -0.0034(17)
C3 0.021(2) 0.023(2) 0.017(2) -0.0062(18) -0.0057(17) -0.0089(18)
C4 0.0089(19) 0.014(2) 0.022(2) -0.0065(17) -0.0048(16) 0.0010(16)
C5 0.021(2) 0.027(2) 0.024(2) -0.0034(19) -0.0070(19) -0.0087(19)
C6 0.016(2) 0.023(2) 0.020(2) -0.0041(17) -0.0030(17) -0.0128(18)
C7 0.018(2) 0.019(2) 0.022(2) -0.0020(17) -0.0045(17) -0.0082(18)
C8 0.025(2) 0.027(2) 0.021(2) -0.0012(19) -0.0070(19) -0.010(2)
C9 0.027(2) 0.030(3) 0.019(2) -0.0035(19) -0.0036(19) -0.010(2)
C10 0.019(2) 0.026(2) 0.023(2) -0.0080(19) -0.0020(18) -0.0069(18)
C11 0.013(2) 0.023(2) 0.023(2) -0.0040(18) -0.0027(17) -0.0105(17)
C12 0.022(2) 0.023(2) 0.018(2) -0.0002(18) -0.0060(18) -0.0057(19)
C13 0.019(2) 0.036(3) 0.028(3) -0.006(2) -0.0053(19) -0.005(2)
C14 0.034(3) 0.026(3) 0.036(3) -0.003(2) -0.007(2) -0.011(2)
C15 0.019(2) 0.024(2) 0.023(2) -0.0036(18) -0.0022(18) -0.0056(18)
C16 0.034(3) 0.025(3) 0.029(3) -0.005(2) -0.007(2) -0.003(2)
C17 0.024(3) 0.044(3) 0.056(4) 0.003(3) -0.019(2) -0.010(2)
C18 0.013(2) 0.019(2) 0.021(2) -0.0028(17) -0.0090(17) -0.0036(17)
C19 0.017(2) 0.018(2) 0.024(2) -0.0049(18) -0.0088(18) -0.0039(17)
C20 0.024(2) 0.017(2) 0.029(2) -0.0026(19) -0.0085(19) -0.0044(18)
C21 0.032(3) 0.027(3) 0.022(2) 0.0011(19) -0.007(2) -0.012(2)
C22 0.023(2) 0.032(3) 0.016(2) -0.0016(19) -0.0038(18) -0.009(2)
C23 0.019(2) 0.020(2) 0.021(2) -0.0038(18) -0.0064(18) -0.0060(18)
C24 0.021(2) 0.018(2) 0.024(2) -0.0044(18) -0.0075(18) -0.0011(18)
C25 0.023(2) 0.026(2) 0.028(2) -0.010(2) -0.0058(19) -0.0035(19)
C26 0.029(3) 0.025(2) 0.033(3) -0.011(2) -0.005(2) -0.005(2)
C27 0.029(2) 0.020(2) 0.020(2) -0.0031(18) -0.0033(19) -0.0050(19)
C28 0.034(3) 0.029(3) 0.038(3) -0.016(2) -0.002(2) -0.002(2)
C29 0.044(3) 0.032(3) 0.025(3) -0.010(2) -0.004(2) -0.013(2)
C30 0.032(3) 0.025(3) 0.039(3) -0.010(2) -0.016(2) -0.003(2)
C31 0.037(3) 0.020(2) 0.040(3) -0.005(2) -0.014(2) -0.004(2)
C32 0.033(3) 0.034(3) 0.039(3) -0.020(2) -0.002(2) 0.001(2)
C33 0.021(2) 0.030(3) 0.044(3) -0.013(2) -0.014(2) 0.003(2)
C34 0.026(3) 0.050(3) 0.032(3) -0.015(2) 0.006(2) -0.016(2)
C35 0.019(2) 0.024(2) 0.027(2) -0.0051(19) -0.0058(19) -0.0048(18)
C36 0.020(2) 0.038(3) 0.032(3) -0.011(2) -0.007(2) -0.007(2)
C37 0.025(2) 0.034(3) 0.028(3) -0.004(2) -0.005(2) -0.012(2)
C38 0.033(3) 0.026(3) 0.035(3) -0.003(2) -0.003(2) -0.012(2)
C39 0.029(3) 0.029(3) 0.032(3) -0.011(2) -0.006(2) -0.013(2)
C40 0.027(3) 0.027(3) 0.032(3) -0.010(2) -0.002(2) -0.005(2)
C41 0.030(3) 0.032(3) 0.038(3) -0.007(2) 0.000(2) -0.015(2)

loop_
_atom_type_symbol
_atom_type_description
_atom_type_scat_dispersion_real
_atom_type_scat_dispersion_imag
_atom_type_scat_source
C C 0.0033 0.0016 'International Tables Vol C Tables 4.2.6.8 and 6.1.1.4'
H H 0.0000 0.0000 'International Tables Vol C Tables 4.2.6.8 and 6.1.1.4'
N N 0.0061 0.0033 'International Tables Vol C Tables 4.2.6.8 and 6.1.1.4'
Si Si 0.0817 0.0704 'International Tables Vol C Tables 4.2.6.8 and 6.1.1.4'
Sm Sm -0.1638 3.4418 'International Tables Vol C Tables 4.2.6.8 and 6.1.1.4'

loop_
_geom_angle_atom_site_label_1
_geom_angle_atom_site_label_2
_geom_angle_atom_site_label_3
_geom_angle
_geom_angle_site_symmetry_1
_geom_angle_site_symmetry_3
_geom_angle_publ_flag
N4 Sm1 N3 107.06(12) . . ?
N4 Sm1 N1 123.85(12) . . ?
N3 Sm1 N1 109.44(12) . . ?
N4 Sm1 N2 112.36(12) . . ?
N3 Sm1 N2 125.14(11) . . ?
N1 Sm1 N2 78.00(11) . . ?
N4 Sm1 Si3 27.81(9) . . ?
N3 Sm1 Si3 96.78(9) . . ?
N1 Sm1 Si3 148.91(8) . . ?
N2 Sm1 Si3 100.69(8) . . ?
N3 Si1 C31 116.0(2) . . ?
N3 Si1 C30 110.05(19) . . ?
C31 Si1 C30 104.3(2) . . ?
N3 Si1 C32 113.7(2) . . ?
C31 Si1 C32 106.3(2) . . ?
C30 Si1 C32 105.6(2) . . ?
N3 Si2 C35 112.71(18) . . ?
N3 Si2 C33 115.0(2) . . ?
C35 Si2 C33 104.9(2) . . ?
N3 Si2 C34 112.5(2) . . ?
C35 Si2 C34 107.0(2) . . ?
C33 Si2 C34 103.9(2) . . ?
N4 Si3 C38 115.0(2) . . ?
N4 Si3 C36 106.9(2) . . ?
C38 Si3 C36 106.2(2) . . ?
N4 Si3 C37 116.1(2) . . ?
C38 Si3 C37 104.8(2) . . ?
C36 Si3 C37 107.2(2) . . ?
N4 Si3 Sm1 38.24(12) . . ?
C38 Si3 Sm1 126.42(16) . . ?
C36 Si3 Sm1 68.64(16) . . ?
C37 Si3 Sm1 128.12(16) . . ?
N4 Si4 C41 109.4(2) . . ?
N4 Si4 C40 112.4(2) . . ?
C41 Si4 C40 109.1(2) . . ?
N4 Si4 C39 116.18(19) . . ?
C41 Si4 C39 104.0(2) . . ?
C40 Si4 C39 105.2(2) . . ?
C2 N1 C6 114.3(3) . . ?
C2 N1 Sm1 122.1(3) . . ?
C6 N1 Sm1 123.3(2) . . ?
C4 N2 C18 117.7(3) . . ?
C4 N2 Sm1 123.9(3) . . ?
C18 N2 Sm1 118.3(2) . . ?
Si2 N3 Si1 115.70(19) . . ?
Si2 N3 Sm1 126.16(18) . . ?
Si1 N3 Sm1 117.82(17) . . ?
Si3 N4 Si4 120.7(2) . . ?
Si3 N4 Sm1 113.95(17) . . ?
Si4 N4 Sm1 125.28(18) . . ?
C2 C1 H1A 109.5 . . ?
C2 C1 H1B 109.5 . . ?
H1A C1 H1B 109.5 . . ?
C2 C1 H1C 109.5 . . ?
H1A C1 H1C 109.5 . . ?
H1B C1 H1C 109.5 . . ?
N1 C2 C3 125.0(4) . . ?
N1 C2 C1 119.2(4) . . ?
C3 C2 C1 115.8(4) . . ?
C4 C3 C2 132.0(4) . . ?
C4 C3 H3A 114.0 . . ?
C2 C3 H3A 114.0 . . ?
N2 C4 C3 124.9(4) . . ?
N2 C4 C5 121.2(4) . . ?
C3 C4 C5 113.9(4) . . ?
C4 C5 H5A 109.5 . . ?
C4 C5 H5B 109.5 . . ?
H5A C5 H5B 109.5 . . ?
C4 C5 H5C 109.5 . . ?
H5A C5 H5C 109.5 . . ?
H5B C5 H5C 109.5 . . ?
C7 C6 C11 120.1(4) . . ?
C7 C6 N1 122.2(4) . . ?
C11 C6 N1 117.7(4) . . ?
C8 C7 C6 118.3(4) . . ?
C8 C7 C12 118.5(4) . . ?
C6 C7 C12 123.1(4) . . ?
C9 C8 C7 121.8(4) . . ?
C9 C8 H8A 119.1 . . ?
C7 C8 H8A 119.1 . . ?
C10 C9 C8 119.6(4) . . ?
C10 C9 H9A 120.2 . . ?
C8 C9 H9A 120.2 . . ?
C9 C10 C11 121.5(4) . . ?
C9 C10 H10A 119.2 . . ?
C11 C10 H10A 119.2 . . ?
C10 C11 C6 118.6(4) . . ?
C10 C11 C15 119.3(4) . . ?
C6 C11 C15 122.1(4) . . ?
C7 C12 C14 112.0(4) . . ?
C7 C12 C13 110.7(4) . . ?
C14 C12 C13 109.4(4) . . ?
C7 C12 H12A 108.2 . . ?
C14 C12 H12A 108.2 . . ?
C13 C12 H12A 108.2 . . ?
C12 C13 H13A 109.5 . . ?
C12 C13 H13B 109.5 . . ?
H13A C13 H13B 109.5 . . ?
C12 C13 H13C 109.5 . . ?
H13A C13 H13C 109.5 . . ?
H13B C13 H13C 109.5 . . ?
C12 C14 H14A 109.5 . . ?
C12 C14 H14B 109.5 . . ?
H14A C14 H14B 109.5 . . ?
C12 C14 H14C 109.5 . . ?
H14A C14 H14C 109.5 . . ?
H14B C14 H14C 109.5 . . ?
C11 C15 C16 112.7(4) . . ?
C11 C15 C17 111.5(4) . . ?
C16 C15 C17 109.6(4) . . ?
C11 C15 H15A 107.6 . . ?
C16 C15 H15A 107.6 . . ?
C17 C15 H15A 107.6 . . ?
C15 C16 H16A 109.5 . . ?
C15 C16 H16B 109.5 . . ?
H16A C16 H16B 109.5 . . ?
C15 C16 H16C 109.5 . . ?
H16A C16 H16C 109.5 . . ?
H16B C16 H16C 109.5 . . ?
C15 C17 H17A 109.5 . . ?
C15 C17 H17B 109.5 . . ?
H17A C17 H17B 109.5 . . ?
C15 C17 H17C 109.5 . . ?
H17A C17 H17C 109.5 . . ?
H17B C17 H17C 109.5 . . ?
C23 C18 C19 120.6(4) . . ?
C23 C18 N2 121.3(4) . . ?
C19 C18 N2 118.0(4) . . ?
C20 C19 C18 117.9(4) . . ?
C20 C19 C24 120.5(4) . . ?
C18 C19 C24 121.5(4) . . ?
C21 C20 C19 121.5(4) . . ?
C21 C20 H20A 119.2 . . ?
C19 C20 H20A 119.2 . . ?
C22 C21 C20 119.6(4) . . ?
C22 C21 H21A 120.2 . . ?
C20 C21 H21A 120.2 . . ?
C21 C22 C23 121.3(4) . . ?
C21 C22 H22A 119.3 . . ?
C23 C22 H22A 119.3 . . ?
C18 C23 C22 118.8(4) . . ?
C18 C23 C27 123.8(4) . . ?
C22 C23 C27 117.4(4) . . ?
C19 C24 C26 113.7(4) . . ?
C19 C24 C25 111.8(3) . . ?
C26 C24 C25 108.1(4) . . ?
C19 C24 H24A 107.6 . . ?
C26 C24 H24A 107.6 . . ?
C25 C24 H24A 107.6 . . ?
C24 C25 H25A 109.5 . . ?
C24 C25 H25B 109.5 . . ?
H25A C25 H25B 109.5 . . ?
C24 C25 H25C 109.5 . . ?
H25A C25 H25C 109.5 . . ?
H25B C25 H25C 109.5 . . ?
C24 C26 H26A 109.5 . . ?
C24 C26 H26B 109.5 . . ?
H26A C26 H26B 109.5 . . ?
C24 C26 H26C 109.5 . . ?
H26A C26 H26C 109.5 . . ?
H26B C26 H26C 109.5 . . ?
C28 C27 C23 112.9(4) . . ?
C28 C27 C29 110.0(4) . . ?
C23 C27 C29 110.3(4) . . ?
C28 C27 H27A 107.8 . . ?
C23 C27 H27A 107.8 . . ?
C29 C27 H27A 107.8 . . ?
C27 C28 H28A 109.5 . . ?
C27 C28 H28B 109.5 . . ?
H28A C28 H28B 109.5 . . ?
C27 C28 H28C 109.5 . . ?
H28A C28 H28C 109.5 . . ?
H28B C28 H28C 109.5 . . ?
C27 C29 H29A 109.5 . . ?
C27 C29 H29B 109.5 . . ?
H29A C29 H29B 109.5 . . ?
C27 C29 H29C 109.5 . . ?
H29A C29 H29C 109.5 . . ?
H29B C29 H29C 109.5 . . ?
Si1 C30 H30A 109.5 . . ?
Si1 C30 H30B 109.5 . . ?
H30A C30 H30B 109.5 . . ?
Si1 C30 H30C 109.5 . . ?
H30A C30 H30C 109.5 . . ?
H30B C30 H30C 109.5 . . ?
Si1 C31 H31A 109.5 . . ?
Si1 C31 H31B 109.5 . . ?
H31A C31 H31B 109.5 . . ?
Si1 C31 H31C 109.5 . . ?
H31A C31 H31C 109.5 . . ?
H31B C31 H31C 109.5 . . ?
Si1 C32 H32A 109.5 . . ?
Si1 C32 H32B 109.5 . . ?
H32A C32 H32B 109.5 . . ?
Si1 C32 H32C 109.5 . . ?
H32A C32 H32C 109.5 . . ?
H32B C32 H32C 109.5 . . ?
Si2 C33 H33A 109.5 . . ?
Si2 C33 H33B 109.5 . . ?
H33A C33 H33B 109.5 . . ?
Si2 C33 H33C 109.5 . . ?
H33A C33 H33C 109.5 . . ?
H33B C33 H33C 109.5 . . ?
Si2 C34 H34A 109.5 . . ?
Si2 C34 H34B 109.5 . . ?
H34A C34 H34B 109.5 . . ?
Si2 C34 H34C 109.5 . . ?
H34A C34 H34C 109.5 . . ?
H34B C34 H34C 109.5 . . ?
Si2 C35 H35A 109.5 . . ?
Si2 C35 H35B 109.5 . . ?
H35A C35 H35B 109.5 . . ?
Si2 C35 H35C 109.5 . . ?
H35A C35 H35C 109.5 . . ?
H35B C35 H35C 109.5 . . ?
Si3 C36 H36A 109.5 . . ?
Si3 C36 H36B 109.5 . . ?
H36A C36 H36B 109.5 . . ?
Si3 C36 H36C 109.5 . . ?
H36A C36 H36C 109.5 . . ?
H36B C36 H36C 109.5 . . ?
Si3 C37 H37A 109.5 . . ?
Si3 C37 H37B 109.5 . . ?
H37A C37 H37B 109.5 . . ?
Si3 C37 H37C 109.5 . . ?
H37A C37 H37C 109.5 . . ?
H37B C37 H37C 109.5 . . ?
Si3 C38 H38A 109.5 . . ?
Si3 C38 H38B 109.5 . . ?
H38A C38 H38B 109.5 . . ?
Si3 C38 H38C 109.5 . . ?
H38A C38 H38C 109.5 . . ?
H38B C38 H38C 109.5 . . ?
Si4 C39 H39A 109.5 . . ?
Si4 C39 H39B 109.5 . . ?
H39A C39 H39B 109.5 . . ?
Si4 C39 H39C 109.5 . . ?
H39A C39 H39C 109.5 . . ?
H39B C39 H39C 109.5 . . ?
Si4 C40 H40A 109.5 . . ?
Si4 C40 H40B 109.5 . . ?
H40A C40 H40B 109.5 . . ?
Si4 C40 H40C 109.5 . . ?
H40A C40 H40C 109.5 . . ?
H40B C40 H40C 109.5 . . ?
Si4 C41 H41A 109.5 . . ?
Si4 C41 H41B 109.5 . . ?
H41A C41 H41B 109.5 . . ?
Si4 C41 H41C 109.5 . . ?
H41A C41 H41C 109.5 . . ?
H41B C41 H41C 109.5 . . ?
C52 C51 C55 72.8(10) . 2_765 ?
C52 C51 C54 126.8(11) . 2_765 ?
C55 C51 C54 54.1(8) 2_765 2_765 ?
C53 C52 C51 175.7(12) . . ?
C53 C52 C55 129.7(10) . 2_765 ?
C51 C52 C55 54.5(8) . 2_765 ?
C53 C52 C55 56.0(8) . . ?
C51 C52 C55 128.2(10) . . ?
C55 C52 C55 73.7(9) 2_765 . ?
C52 C53 C55 79.1(10) . . ?
C52 C53 C54 128.6(11) . . ?
C55 C53 C54 49.5(7) . . ?
C55 C54 C51 51.7(8) . 2_765 ?
C55 C54 C53 48.6(8) . . ?
C51 C54 C53 100.4(8) 2_765 . ?
C51 C55 C53 156.0(14) 2_765 . ?
C51 C55 C54 74.2(10) 2_765 . ?
C53 C55 C54 81.8(10) . . ?
C51 C55 C52 52.7(8) 2_765 2_765 ?
C53 C55 C52 151.1(12) . 2_765 ?
C54 C55 C52 126.9(11) . 2_765 ?
C51 C55 C52 159.0(13) 2_765 . ?
C53 C55 C52 44.9(7) . . ?
C54 C55 C52 126.7(11) . . ?
C52 C55 C52 106.3(9) 2_765 . ?
C51 C55 C55 106.8(13) 2_765 2_765 ?
C53 C55 C55 97.0(12) . 2_765 ?
C54 C55 C55 176.8(15) . 2_765 ?
C52 C55 C55 54.1(7) 2_765 2_765 ?
C52 C55 C55 52.2(7) . 2_765 ?

loop_
_geom_bond_atom_site_label_1
_geom_bond_atom_site_label_2
_geom_bond_distance
_geom_bond_site_symmetry_2
_geom_bond_publ_flag
Sm1 N4 2.299(3) . ?
Sm1 N3 2.324(3) . ?
Sm1 N1 2.428(3) . ?
Sm1 N2 2.503(3) . ?
Sm1 Si3 3.3953(15) . ?
Si1 N3 1.736(4) . ?
Si1 C31 1.871(5) . ?
Si1 C30 1.873(5) . ?
Si1 C32 1.880(5) . ?
Si2 N3 1.735(3) . ?
Si2 C35 1.865(4) . ?
Si2 C33 1.887(5) . ?
Si2 C34 1.890(5) . ?
Si3 N4 1.733(4) . ?
Si3 C38 1.877(5) . ?
Si3 C36 1.884(5) . ?
Si3 C37 1.887(4) . ?
Si4 N4 1.738(4) . ?
Si4 C41 1.875(5) . ?
Si4 C40 1.877(5) . ?
Si4 C39 1.877(4) . ?
N1 C2 1.362(5) . ?
N1 C6 1.453(5) . ?
N2 C4 1.334(5) . ?
N2 C18 1.460(5) . ?
C1 C2 1.521(6) . ?
C1 H1A 0.9800 . ?
C1 H1B 0.9800 . ?
C1 H1C 0.9800 . ?
C2 C3 1.401(6) . ?
C3 C4 1.390(6) . ?
C3 H3A 0.9500 . ?
C4 C5 1.518(6) . ?
C5 H5A 0.9800 . ?
C5 H5B 0.9800 . ?
C5 H5C 0.9800 . ?
C6 C7 1.411(6) . ?
C6 C11 1.424(6) . ?
C7 C8 1.395(6) . ?
C7 C12 1.518(6) . ?
C8 C9 1.380(6) . ?
C8 H8A 0.9500 . ?
C9 C10 1.379(6) . ?
C9 H9A 0.9500 . ?
C10 C11 1.389(6) . ?
C10 H10A 0.9500 . ?
C11 C15 1.518(6) . ?
C12 C14 1.538(6) . ?
C12 C13 1.540(6) . ?
C12 H12A 1.0000 . ?
C13 H13A 0.9800 . ?
C13 H13B 0.9800 . ?
C13 H13C 0.9800 . ?
C14 H14A 0.9800 . ?
C14 H14B 0.9800 . ?
C14 H14C 0.9800 . ?
C15 C16 1.534(6) . ?
C15 C17 1.537(6) . ?
C15 H15A 1.0000 . ?
C16 H16A 0.9800 . ?
C16 H16B 0.9800 . ?
C16 H16C 0.9800 . ?
C17 H17A 0.9800 . ?
C17 H17B 0.9800 . ?
C17 H17C 0.9800 . ?
C18 C23 1.395(6) . ?
C18 C19 1.422(6) . ?
C19 C20 1.392(6) . ?
C19 C24 1.532(6) . ?
C20 C21 1.385(6) . ?
C20 H20A 0.9500 . ?
C21 C22 1.375(6) . ?
C21 H21A 0.9500 . ?
C22 C23 1.396(6) . ?
C22 H22A 0.9500 . ?
C23 C27 1.535(6) . ?
C24 C26 1.543(6) . ?
C24 C25 1.544(6) . ?
C24 H24A 1.0000 . ?
C25 H25A 0.9800 . ?
C25 H25B 0.9800 . ?
C25 H25C 0.9800 . ?
C26 H26A 0.9800 . ?
C26 H26B 0.9800 . ?
C26 H26C 0.9800 . ?
C27 C28 1.524(6) . ?
C27 C29 1.544(6) . ?
C27 H27A 1.0000 . ?
C28 H28A 0.9800 . ?
C28 H28B 0.9800 . ?
C28 H28C 0.9800 . ?
C29 H29A 0.9800 . ?
C29 H29B 0.9800 . ?
C29 H29C 0.9800 . ?
C30 H30A 0.9800 . ?
C30 H30B 0.9800 . ?
C30 H30C 0.9800 . ?
C31 H31A 0.9800 . ?
C31 H31B 0.9800 . ?
C31 H31C 0.9800 . ?
C32 H32A 0.9800 . ?
C32 H32B 0.9800 . ?
C32 H32C 0.9800 . ?
C33 H33A 0.9800 . ?
C33 H33B 0.9800 . ?
C33 H33C 0.9800 . ?
C34 H34A 0.9800 . ?
C34 H34B 0.9800 . ?
C34 H34C 0.9800 . ?
C35 H35A 0.9800 . ?
C35 H35B 0.9800 . ?
C35 H35C 0.9800 . ?
C36 H36A 0.9800 . ?
C36 H36B 0.9800 . ?
C36 H36C 0.9800 . ?
C37 H37A 0.9800 . ?
C37 H37B 0.9800 . ?
C37 H37C 0.9800 . ?
C38 H38A 0.9800 . ?
C38 H38B 0.9800 . ?
C38 H38C 0.9800 . ?
C39 H39A 0.9800 . ?
C39 H39B 0.9800 . ?
C39 H39C 0.9800 . ?
C40 H40A 0.9800 . ?
C40 H40B 0.9800 . ?
C40 H40C 0.9800 . ?
C41 H41A 0.9800 . ?
C41 H41B 0.9800 . ?
C41 H41C 0.9800 . ?
C51 C52 1.225(14) . ?
C51 C55 1.254(17) 2_765 ?
C51 C54 1.536(15) 2_765 ?
C52 C53 1.085(13) . ?
C52 C55 1.471(14) 2_765 ?
C52 C55 1.509(14) . ?
C53 C55 1.275(17) . ?
C53 C54 1.682(14) . ?
C54 C55 1.293(14) . ?
C54 C51 1.537(15) 2_765 ?
C55 C51 1.254(17) 2_765 ?
C55 C52 1.471(14) 2_765 ?
C55 C55 1.79(3) 2_765 ?

loop_
_geom_torsion_atom_site_label_1
_geom_torsion_atom_site_label_2
_geom_torsion_atom_site_label_3
_geom_torsion_atom_site_label_4
_geom_torsion
_geom_torsion_site_symmetry_1
_geom_torsion_site_symmetry_2
_geom_torsion_site_symmetry_3
_geom_torsion_site_symmetry_4
_geom_torsion_publ_flag
N3 Sm1 Si3 N4 114.1(2) . . . . ?
N1 Sm1 Si3 N4 -33.7(2) . . . . ?
N2 Sm1 Si3 N4 -118.2(2) . . . . ?
N4 Sm1 Si3 C38 84.9(3) . . . . ?
N3 Sm1 Si3 C38 -161.0(2) . . . . ?
N1 Sm1 Si3 C38 51.2(3) . . . . ?
N2 Sm1 Si3 C38 -33.3(2) . . . . ?
N4 Sm1 Si3 C36 179.7(2) . . . . ?
N3 Sm1 Si3 C36 -66.19(18) . . . . ?
N1 Sm1 Si3 C36 146.0(2) . . . . ?
N2 Sm1 Si3 C36 61.57(18) . . . . ?
N4 Sm1 Si3 C37 -84.7(3) . . . . ?
N3 Sm1 Si3 C37 29.4(2) . . . . ?
N1 Sm1 Si3 C37 -118.4(2) . . . . ?
N2 Sm1 Si3 C37 157.1(2) . . . . ?
N4 Sm1 N1 C2 -145.5(3) . . . . ?
N3 Sm1 N1 C2 86.8(3) . . . . ?
N2 Sm1 N1 C2 -36.5(3) . . . . ?
Si3 Sm1 N1 C2 -127.3(3) . . . . ?
N4 Sm1 N1 C6 40.6(3) . . . . ?
N3 Sm1 N1 C6 -87.1(3) . . . . ?
N2 Sm1 N1 C6 149.6(3) . . . . ?
Si3 Sm1 N1 C6 58.8(4) . . . . ?
N4 Sm1 N2 C4 149.4(3) . . . . ?
N3 Sm1 N2 C4 -78.0(3) . . . . ?
N1 Sm1 N2 C4 27.5(3) . . . . ?
Si3 Sm1 N2 C4 175.8(3) . . . . ?
N4 Sm1 N2 C18 -34.8(3) . . . . ?
N3 Sm1 N2 C18 97.9(3) . . . . ?
N1 Sm1 N2 C18 -156.7(3) . . . . ?
Si3 Sm1 N2 C18 -8.4(3) . . . . ?
C35 Si2 N3 Si1 156.5(2) . . . . ?
C33 Si2 N3 Si1 36.3(3) . . . . ?
C34 Si2 N3 Si1 -82.4(3) . . . . ?
C35 Si2 N3 Sm1 -30.2(3) . . . . ?
C33 Si2 N3 Sm1 -150.4(2) . . . . ?
C34 Si2 N3 Sm1 90.9(3) . . . . ?
C31 Si1 N3 Si2 -70.7(3) . . . . ?
C30 Si1 N3 Si2 171.2(2) . . . . ?
C32 Si1 N3 Si2 53.0(3) . . . . ?
C31 Si1 N3 Sm1 115.4(2) . . . . ?
C30 Si1 N3 Sm1 -2.7(3) . . . . ?
C32 Si1 N3 Sm1 -120.9(2) . . . . ?
N4 Sm1 N3 Si2 -10.1(2) . . . . ?
N1 Sm1 N3 Si2 126.5(2) . . . . ?
N2 Sm1 N3 Si2 -144.74(18) . . . . ?
Si3 Sm1 N3 Si2 -36.6(2) . . . . ?
N4 Sm1 N3 Si1 163.09(18) . . . . ?
N1 Sm1 N3 Si1 -60.3(2) . . . . ?
N2 Sm1 N3 Si1 28.4(2) . . . . ?
Si3 Sm1 N3 Si1 136.63(17) . . . . ?
C38 Si3 N4 Si4 65.6(3) . . . . ?
C36 Si3 N4 Si4 -176.8(2) . . . . ?
C37 Si3 N4 Si4 -57.3(3) . . . . ?
Sm1 Si3 N4 Si4 -176.5(3) . . . . ?
C38 Si3 N4 Sm1 -117.9(2) . . . . ?
C36 Si3 N4 Sm1 -0.3(2) . . . . ?
C37 Si3 N4 Sm1 119.3(2) . . . . ?
C41 Si4 N4 Si3 162.2(2) . . . . ?
C40 Si4 N4 Si3 -76.4(3) . . . . ?
C39 Si4 N4 Si3 44.9(3) . . . . ?
C41 Si4 N4 Sm1 -13.9(3) . . . . ?
C40 Si4 N4 Sm1 107.4(2) . . . . ?
C39 Si4 N4 Sm1 -131.3(2) . . . . ?
N3 Sm1 N4 Si3 -71.5(2) . . . . ?
N1 Sm1 N4 Si3 159.80(15) . . . . ?
N2 Sm1 N4 Si3 69.5(2) . . . . ?
N3 Sm1 N4 Si4 104.8(2) . . . . ?
N1 Sm1 N4 Si4 -23.8(3) . . . . ?
N2 Sm1 N4 Si4 -114.1(2) . . . . ?
Si3 Sm1 N4 Si4 176.4(4) . . . . ?
C6 N1 C2 C3 -156.3(4) . . . . ?
Sm1 N1 C2 C3 29.3(5) . . . . ?
C6 N1 C2 C1 22.2(5) . . . . ?
Sm1 N1 C2 C1 -152.3(3) . . . . ?
N1 C2 C3 C4 8.6(7) . . . . ?
C1 C2 C3 C4 -169.9(4) . . . . ?
C18 N2 C4 C3 175.5(4) . . . . ?
Sm1 N2 C4 C3 -8.6(5) . . . . ?
C18 N2 C4 C5 -4.6(5) . . . . ?
Sm1 N2 C4 C5 171.3(3) . . . . ?
C2 C3 C4 N2 -20.3(7) . . . . ?
C2 C3 C4 C5 159.8(4) . . . . ?
C2 N1 C6 C7 -96.0(4) . . . . ?
Sm1 N1 C6 C7 78.4(4) . . . . ?
C2 N1 C6 C11 84.9(4) . . . . ?
Sm1 N1 C6 C11 -100.7(4) . . . . ?
C11 C6 C7 C8 2.0(6) . . . . ?
N1 C6 C7 C8 -177.1(4) . . . . ?
C11 C6 C7 C12 -176.6(4) . . . . ?
N1 C6 C7 C12 4.3(6) . . . . ?
C6 C7 C8 C9 -1.2(6) . . . . ?
C12 C7 C8 C9 177.4(4) . . . . ?
C7 C8 C9 C10 -0.5(7) . . . . ?
C8 C9 C10 C11 1.5(7) . . . . ?
C9 C10 C11 C6 -0.7(6) . . . . ?
C9 C10 C11 C15 179.7(4) . . . . ?
C7 C6 C11 C10 -1.1(6) . . . . ?
N1 C6 C11 C10 178.1(3) . . . . ?
C7 C6 C11 C15 178.5(4) . . . . ?
N1 C6 C11 C15 -2.4(6) . . . . ?
C8 C7 C12 C14 -55.4(5) . . . . ?
C6 C7 C12 C14 123.2(4) . . . . ?
C8 C7 C12 C13 67.0(5) . . . . ?
C6 C7 C12 C13 -114.4(4) . . . . ?
C10 C11 C15 C16 -44.4(5) . . . . ?
C6 C11 C15 C16 136.0(4) . . . . ?
C10 C11 C15 C17 79.3(5) . . . . ?
C6 C11 C15 C17 -100.3(5) . . . . ?
C4 N2 C18 C23 79.8(5) . . . . ?
Sm1 N2 C18 C23 -96.4(4) . . . . ?
C4 N2 C18 C19 -102.5(4) . . . . ?
Sm1 N2 C18 C19 81.4(4) . . . . ?
C23 C18 C19 C20 2.3(6) . . . . ?
N2 C18 C19 C20 -175.5(4) . . . . ?
C23 C18 C19 C24 -174.0(4) . . . . ?
N2 C18 C19 C24 8.2(6) . . . . ?
C18 C19 C20 C21 1.3(6) . . . . ?
C24 C19 C20 C21 177.7(4) . . . . ?
C19 C20 C21 C22 -2.8(7) . . . . ?
C20 C21 C22 C23 0.6(7) . . . . ?
C19 C18 C23 C22 -4.4(6) . . . . ?
N2 C18 C23 C22 173.3(4) . . . . ?
C19 C18 C23 C27 173.8(4) . . . . ?
N2 C18 C23 C27 -8.5(6) . . . . ?
C21 C22 C23 C18 3.0(7) . . . . ?
C21 C22 C23 C27 -175.4(4) . . . . ?
C20 C19 C24 C26 20.4(6) . . . . ?
C18 C19 C24 C26 -163.4(4) . . . . ?
C20 C19 C24 C25 -102.4(5) . . . . ?
C18 C19 C24 C25 73.8(5) . . . . ?
C18 C23 C27 C28 111.6(5) . . . . ?
C22 C23 C27 C28 -70.1(5) . . . . ?
C18 C23 C27 C29 -124.8(4) . . . . ?
C22 C23 C27 C29 53.5(5) . . . . ?
C55 C51 C52 C53 -168(16) 2_765 . . . ?
C54 C51 C52 C53 -170(15) 2_765 . . . ?
C54 C51 C52 C55 -2.2(11) 2_765 . . 2_765 ?
C55 C51 C52 C55 1.4(16) 2_765 . . . ?
C54 C51 C52 C55 -0.8(19) 2_765 . . . ?
C51 C52 C53 C55 170(16) . . . . ?
C55 C52 C53 C55 2.6(17) 2_765 . . . ?
C51 C52 C53 C54 169(15) . . . . ?
C55 C52 C53 C54 1(2) 2_765 . . . ?
C55 C52 C53 C54 -1.3(11) . . . . ?
C52 C53 C54 C55 1.7(14) . . . . ?
C52 C53 C54 C51 0.7(16) . . . 2_765 ?
C55 C53 C54 C51 -0.9(10) . . . 2_765 ?
C52 C53 C55 C51 -176(3) . . . 2_765 ?
C54 C53 C55 C51 3(3) . . . 2_765 ?
C52 C53 C55 C54 -178.7(11) . . . . ?
C52 C53 C55 C52 -4(3) . . . 2_765 ?
C54 C53 C55 C52 174(3) . . . 2_765 ?
C54 C53 C55 C52 178.7(11) . . . . ?
C52 C53 C55 C55 -1.7(11) . . . 2_765 ?
C54 C53 C55 C55 177.0(15) . . . 2_765 ?
C53 C54 C55 C51 -178.8(13) . . . 2_765 ?
C51 C54 C55 C53 178.8(13) 2_765 . . . ?
C51 C54 C55 C52 2.2(10) 2_765 . . 2_765 ?
C53 C54 C55 C52 -176.7(17) . . . 2_765 ?
C51 C54 C55 C52 177.7(17) 2_765 . . . ?
C53 C54 C55 C52 -1.2(10) . . . . ?
C51 C54 C55 C55 109(27) 2_765 . . 2_765 ?
C53 C54 C55 C55 -69(27) . . . 2_765 ?
C53 C52 C55 C51 175(4) . . . 2_765 ?
C51 C52 C55 C51 -4(4) . . . 2_765 ?
C55 C52 C55 C51 -2(3) 2_765 . . 2_765 ?
C51 C52 C55 C53 -179.1(15) . . . . ?
C55 C52 C55 C53 -177.9(14) 2_765 . . . ?
C53 C52 C55 C54 1.6(13) . . . . ?
C51 C52 C55 C54 -177.4(13) . . . . ?
C55 C52 C55 C54 -176.3(18) 2_765 . . . ?
C53 C52 C55 C52 177.9(14) . . . 2_765 ?
C51 C52 C55 C52 -1.2(14) . . . 2_765 ?
C55 C52 C55 C52 0.0 2_765 . . 2_765 ?
C53 C52 C55 C55 177.9(14) . . . 2_765 ?
C51 C52 C55 C55 -1.2(14) . . . 2_765 ?
